data_7119849
loop_
_publ_author_name
'Ray, Ritwika'
'Chandra, Shubhadeep'
'Yadav, Vishal'
'Mondal, Prasenjit'
'Maiti, Debabrata'
'Lahiri, Goutam Kumar'

_publ_section_title
;
 Ligand controlled switchable selectivity in ruthenium catalyzed aerobic
 oxidation of primary amines.
;
_journal_issue 28
_journal_name_full 'Chemical communications (Cambridge, England)'
_journal_page_first 4006
_journal_paper_doi 10.1039/c6cc10200j
_journal_volume 53
_journal_year 2017
_chemical_formula_moiety 'C61 H45 N4 O5 P2 Ru, Cl O4, C H2 Cl2'
_chemical_formula_sum 'C62 H47 Cl3 N4 O9 P2 Ru'
_chemical_formula_weight 1261.39
_space_group_crystal_system triclinic
_space_group_IT_number 2
_space_group_name_Hall '-P 1'
_space_group_name_H-M_alt 'P -1'
_symmetry_space_group_name_Hall '-P 1'
_symmetry_space_group_name_H-M 'P -1'
_atom_sites_solution_hydrogens mixed
_audit_creation_date 2016-11-08
_audit_creation_method
;
Olex2 1.2
(compiled 2016.09.09 svn.r3337 for OlexSys, GUI svn.r5227)
;
_audit_update_record
;
2016-11-09 deposited with the CCDC.
2017-03-17 downloaded from the CCDC.
;
_cell_angle_alpha 100.4470(10)
_cell_angle_beta 100.464(2)
_cell_angle_gamma 113.912(2)
_cell_formula_units_Z 2
_cell_length_a 11.897(2)
_cell_length_b 13.638(3)
_cell_length_c 20.788(4)
_cell_measurement_reflns_used 10198
_cell_measurement_temperature 150(2)
_cell_measurement_theta_max 29.8
_cell_measurement_theta_min 2.56
_cell_volume 2907.6(10)
_computing_cell_refinement 'CrystalClear-SM Expert 2.1 b24 (Rigaku, 2012)'
_computing_data_collection 'CrystalClear-SM Expert 2.1 b24 (Rigaku, 2012)'
_computing_data_reduction 'CrystalClear-SM Expert 2.1 b24 (Rigaku, 2012)'
_computing_molecular_graphics 'Olex2 (Dolomanov et al., 2009)'
_computing_publication_material 'Olex2 (Dolomanov et al., 2009)'
_computing_structure_refinement 'ShelXL (Sheldrick, 2015)'
_diffrn_ambient_temperature 150(2)
_diffrn_measured_fraction_theta_full 0.996
_diffrn_measured_fraction_theta_max 0.996
_diffrn_measurement_device_type 'Rigaku Saturn724+ (4x4 bin mode)'
_diffrn_radiation_type MoK\a
_diffrn_radiation_wavelength 0.7107
_diffrn_reflns_av_R_equivalents 0.0395
_diffrn_reflns_av_unetI/netI 0.0329
_diffrn_reflns_Laue_measured_fraction_full 0.996
_diffrn_reflns_Laue_measured_fraction_max 0.996
_diffrn_reflns_limit_h_max 14
_diffrn_reflns_limit_h_min -14
_diffrn_reflns_limit_k_max 16
_diffrn_reflns_limit_k_min -16
_diffrn_reflns_limit_l_max 24
_diffrn_reflns_limit_l_min -24
_diffrn_reflns_number 41249
_diffrn_reflns_point_group_measured_fraction_full 0.996
_diffrn_reflns_point_group_measured_fraction_max 0.996
_diffrn_reflns_theta_full 24.999
_diffrn_reflns_theta_max 24.999
_diffrn_reflns_theta_min 3.038
_exptl_absorpt_coefficient_mu 0.523
_exptl_crystal_density_diffrn 1.441
_exptl_crystal_description plate
_exptl_crystal_F_000 1288
_exptl_crystal_size_max 0.32
_exptl_crystal_size_mid 0.25
_exptl_crystal_size_min 0.14
_refine_diff_density_max 1.623
_refine_diff_density_min -1.427
_refine_diff_density_rms 0.090
_refine_ls_extinction_method none
_refine_ls_goodness_of_fit_ref 0.956
_refine_ls_hydrogen_treatment mixed
_refine_ls_matrix_type full
_refine_ls_number_parameters 734
_refine_ls_number_reflns 10198
_refine_ls_number_restraints 0
_refine_ls_restrained_S_all 0.956
_refine_ls_R_factor_all 0.0488
_refine_ls_R_factor_gt 0.0453
_refine_ls_shift/su_max 0.001
_refine_ls_shift/su_mean 0.000
_refine_ls_structure_factor_coef Fsqd
_refine_ls_weighting_details 'w=1/[\s^2^(Fo^2^)+(0.0551P)^2^+9.4413P] where P=(Fo^2^+2Fc^2^)/3'
_refine_ls_weighting_scheme calc
_refine_ls_wR_factor_gt 0.1146
_refine_ls_wR_factor_ref 0.1180
_reflns_Friedel_coverage 0.000
_reflns_number_gt 9395
_reflns_number_total 10198
_reflns_threshold_expression 'I > 2\s(I)'
_cod_data_source_file c6cc10200j2.cif
_cod_data_source_block 1e_ClO4
_cod_depositor_comments 'Adding full bibliography for 7119847--7119849.cif.'
_cod_database_code 7119849
_shelx_space_group_comment
;
The symmetry employed for this shelxl refinement is uniquely defined
by the following loop, which should always be used as a source of
symmetry information in preference to the above space-group names.
They are only intended as comments.
;
_shelx_estimated_absorpt_t_max 0.930
_shelx_estimated_absorpt_t_min 0.850
_olex2_refinement_description
;
1. Fixed Uiso
 At 1.2 times of:
  All C(H) groups, All C(H,H) groups
2.a Secondary CH2 refined with riding coordinates:
 C62(H62A,H62B)
2.b Aromatic/amide H refined with riding coordinates:
 C36(H36), C24(H24), C17(H17), C37(H37), C43(H43), C18(H18), C41(H41),
 C31(H31), C51(H51), C23(H23), C33(H33), C34(H34), C15(H15), C30(H30), C53(H53),
  C61(H61), C55(H55), C35(H35), C39(H39), C52(H52), C9(H9), C20(H20), C21(H21),
 C28(H28), C40(H40), C14(H14), C45(H45), C42(H42), C58(H58), C59(H59), C57(H57),
  C49(H49), C8(H8), C7(H7), C27(H27), C47(H47), C3(H3), C29(H29), C60(H60),
 C54(H54), C5(H5), C4(H4), C46(H46), C48(H48)
;
_shelx_shelxl_version_number 2014/7
_olex2_submission_special_instructions 'No special instructions were received'

loop_
_space_group_symop_operation_xyz
'x, y, z'
'-x, -y, -z'

loop_
_atom_site_label
_atom_site_type_symbol
_atom_site_fract_x
_atom_site_fract_y
_atom_site_fract_z
_atom_site_U_iso_or_equiv
_atom_site_adp_type
_atom_site_occupancy
_atom_site_site_symmetry_order
_atom_site_calc_flag
_atom_site_refinement_flags_posn
Ru1 Ru 0.92382(2) 0.34048(2) 0.29466(2) 0.01426(9) Uani 1 1 d .
P2 P 0.69709(7) 0.27630(6) 0.27555(4) 0.01571(17) Uani 1 1 d .
P1 P 1.14485(7) 0.38890(6) 0.32622(4) 0.01528(17) Uani 1 1 d .
Cl1 Cl 0.45413(12) 0.76557(11) 0.20700(6) 0.0619(4) Uani 1 1 d .
Cl2 Cl 0.85653(15) 0.90692(14) 0.36520(8) 0.0761(4) Uani 1 1 d .
Cl3 Cl 0.97112(19) 0.92380(17) 0.25287(10) 0.0929(5) Uani 1 1 d .
N4 N 1.1718(3) 0.9128(2) 0.45620(14) 0.0245(6) Uani 1 1 d .
O5 O 1.2810(2) 0.9804(2) 0.46129(13) 0.0342(6) Uani 1 1 d .
N1 N 0.9031(2) 0.2881(2) 0.18794(13) 0.0172(5) Uani 1 1 d .
C25 C 0.9321(3) 0.3734(3) 0.38606(17) 0.0202(7) Uani 1 1 d .
N2 N 0.9628(2) 0.4931(2) 0.26214(13) 0.0169(5) Uani 1 1 d .
O1 O 0.9332(2) 0.3862(2) 0.44276(12) 0.0306(6) Uani 1 1 d .
O4 O 1.1100(3) 0.9287(2) 0.49427(15) 0.0414(7) Uani 1 1 d .
O3 O 0.8755(3) -0.1541(2) 0.01123(14) 0.0449(7) Uani 1 1 d .
C32 C 1.2497(3) 0.5372(3) 0.37220(16) 0.0183(6) Uani 1 1 d .
C22 C 1.1133(3) 0.8062(3) 0.40233(16) 0.0200(7) Uani 1 1 d .
C36 C 1.3010(3) 0.6914(3) 0.46959(16) 0.0224(7) Uani 1 1 d .
H36 H 1.2836 0.7198 0.5098 0.027 Uiso 1 1 calc R
C24 C 0.9535(3) 0.6181(3) 0.35776(17) 0.0223(7) Uani 1 1 d .
H24 H 0.8790 0.5572 0.3595 0.027 Uiso 1 1 calc R
C19 C 1.0119(3) 0.6028(3) 0.30726(16) 0.0178(6) Uani 1 1 d .
C17 C 0.9323(3) 0.0583(3) 0.07700(17) 0.0270(8) Uani 1 1 d .
H17 H 0.9846 0.0481 0.0495 0.032 Uiso 1 1 calc R
O2 O 0.7061(3) -0.2240(2) 0.0441(2) 0.0604(10) Uani 1 1 d .
C37 C 1.2254(3) 0.5816(3) 0.43144(16) 0.0202(7) Uani 1 1 d .
H37 H 1.1557 0.5353 0.4455 0.024 Uiso 1 1 calc R
C44 C 0.5926(3) 0.2040(3) 0.18796(16) 0.0221(7) Uani 1 1 d .
N3 N 0.8019(3) -0.1451(3) 0.04360(16) 0.0348(7) Uani 1 1 d .
C56 C 0.6571(3) 0.3894(3) 0.30608(16) 0.0192(6) Uani 1 1 d .
C43 C 1.3304(3) 0.3601(3) 0.41151(17) 0.0220(7) Uani 1 1 d .
H43 H 1.3888 0.4196 0.3987 0.026 Uiso 1 1 calc R
C26 C 1.2076(3) 0.3582(3) 0.25529(16) 0.0201(7) Uani 1 1 d .
C13 C 0.8793(3) 0.1778(3) 0.15219(15) 0.0185(6) Uani 1 1 d .
C18 C 0.9560(3) 0.1649(3) 0.11164(16) 0.0236(7) Uani 1 1 d .
H18 H 1.0244 0.2288 0.1076 0.028 Uiso 1 1 calc R
C41 C 1.2910(3) 0.2243(3) 0.47437(17) 0.0255(7) Uani 1 1 d .
H41 H 1.3224 0.1903 0.5043 0.031 Uiso 1 1 calc R
C31 C 1.2276(3) 0.4242(3) 0.21014(17) 0.0248(7) Uani 1 1 d .
H31 H 1.2060 0.4845 0.2156 0.030 Uiso 1 1 calc R
C50 C 0.6245(3) 0.1783(3) 0.32252(16) 0.0191(6) Uani 1 1 d .
C51 C 0.5066(3) 0.1626(3) 0.33312(17) 0.0234(7) Uani 1 1 d .
H51 H 0.4657 0.2036 0.3162 0.028 Uiso 1 1 calc R
C23 C 1.0025(3) 0.7207(3) 0.40540(17) 0.0236(7) Uani 1 1 d .
H23 H 0.9615 0.7322 0.4392 0.028 Uiso 1 1 calc R
C38 C 1.1985(3) 0.3226(3) 0.38592(15) 0.0182(6) Uani 1 1 d .
C33 C 1.3525(3) 0.6075(3) 0.35266(17) 0.0204(7) Uani 1 1 d .
H33 H 1.3712 0.5794 0.3129 0.024 Uiso 1 1 calc R
C34 C 1.4278(3) 0.7188(3) 0.39126(18) 0.0236(7) Uani 1 1 d .
H34 H 1.4971 0.7661 0.3773 0.028 Uiso 1 1 calc R
C15 C 0.7564(3) -0.0218(3) 0.12506(18) 0.0263(7) Uani 1 1 d .
H15 H 0.6883 -0.0859 0.1290 0.032 Uiso 1 1 calc R
C30 C 1.2784(3) 0.4022(3) 0.15761(18) 0.0322(8) Uani 1 1 d .
H30 H 1.2949 0.4494 0.1285 0.039 Uiso 1 1 calc R
C53 C 0.5085(3) 0.0273(3) 0.39206(18) 0.0285(8) Uani 1 1 d .
H53 H 0.4694 -0.0236 0.4163 0.034 Uiso 1 1 calc R
C61 C 0.6214(3) 0.4472(3) 0.26457(19) 0.0276(8) Uani 1 1 d .
H61 H 0.6047 0.4216 0.2166 0.033 Uiso 1 1 calc R
C55 C 0.6818(3) 0.1161(3) 0.34637(17) 0.0240(7) Uani 1 1 d .
H55 H 0.7614 0.1252 0.3389 0.029 Uiso 1 1 calc R
C35 C 1.4026(3) 0.7607(3) 0.44956(17) 0.0230(7) Uani 1 1 d .
H35 H 1.4544 0.8364 0.4758 0.028 Uiso 1 1 calc R
C39 C 1.1140(3) 0.2358(3) 0.40534(17) 0.0234(7) Uani 1 1 d .
H39 H 1.0242 0.2094 0.3881 0.028 Uiso 1 1 calc R
C52 C 0.4491(3) 0.0884(3) 0.36776(18) 0.0271(8) Uani 1 1 d .
H52 H 0.3692 0.0788 0.3751 0.032 Uiso 1 1 calc R
C1 C 0.9091(3) 0.3618(3) 0.15501(16) 0.0194(7) Uani 1 1 d .
C9 C 0.9572(4) 0.6521(3) 0.15654(19) 0.0326(8) Uani 1 1 d .
H9 H 0.9868 0.7040 0.2003 0.039 Uiso 1 1 calc R
C20 C 1.1230(3) 0.6906(3) 0.30476(16) 0.0195(6) Uani 1 1 d .
H20 H 1.1632 0.6802 0.2704 0.023 Uiso 1 1 calc R
C21 C 1.1738(3) 0.7935(3) 0.35333(16) 0.0204(7) Uani 1 1 d .
H21 H 1.2495 0.8543 0.3527 0.024 Uiso 1 1 calc R
C28 C 1.2814(4) 0.2438(4) 0.18954(19) 0.0355(9) Uani 1 1 d .
H28 H 1.2978 0.1806 0.1818 0.043 Uiso 1 1 calc R
C12 C 0.8963(3) 0.4690(3) 0.08345(17) 0.0257(7) Uani 1 1 d .
C40 C 1.1609(3) 0.1874(3) 0.44998(18) 0.0275(8) Uani 1 1 d .
H40 H 1.1029 0.1287 0.4636 0.033 Uiso 1 1 calc R
C14 C 0.7832(3) 0.0845(3) 0.16090(17) 0.0229(7) Uani 1 1 d .
H14 H 0.7359 0.0940 0.1917 0.027 Uiso 1 1 calc R
C45 C 0.6088(3) 0.2572(3) 0.13669(18) 0.0291(8) Uani 1 1 d .
H45 H 0.6699 0.3336 0.1480 0.035 Uiso 1 1 calc R
C11 C 0.9450(3) 0.4767(3) 0.19705(16) 0.0196(7) Uani 1 1 d .
C10 C 0.9396(3) 0.5440(3) 0.14981(17) 0.0253(7) Uani 1 1 d .
C42 C 1.3766(3) 0.3111(3) 0.45540(17) 0.0247(7) Uani 1 1 d .
H42 H 1.4663 0.3367 0.4725 0.030 Uiso 1 1 calc R
C58 C 0.6660(3) 0.5218(3) 0.4045(2) 0.0298(8) Uani 1 1 d .
H58 H 0.6808 0.5472 0.4523 0.036 Uiso 1 1 calc R
C59 C 0.6336(3) 0.5798(3) 0.3625(2) 0.0343(9) Uani 1 1 d .
H59 H 0.6274 0.6456 0.3817 0.041 Uiso 1 1 calc R
C16 C 0.8314(3) -0.0326(3) 0.08316(17) 0.0256(7) Uani 1 1 d .
C57 C 0.6770(3) 0.4266(3) 0.37688(17) 0.0234(7) Uani 1 1 d .
H57 H 0.6982 0.3864 0.4058 0.028 Uiso 1 1 calc R
C49 C 0.5038(3) 0.0915(3) 0.1703(2) 0.0322(8) Uani 1 1 d .
H49 H 0.4919 0.0538 0.2045 0.039 Uiso 1 1 calc R
C8 C 0.9302(4) 0.6837(3) 0.0969(2) 0.0419(10) Uani 1 1 d .
H8 H 0.9430 0.7583 0.1013 0.050 Uiso 1 1 calc R
C7 C 0.8862(4) 0.6109(4) 0.0329(2) 0.0405(10) Uani 1 1 d .
H7 H 0.8689 0.6357 -0.0059 0.049 Uiso 1 1 calc R
C27 C 1.2334(3) 0.2665(3) 0.24387(18) 0.0269(7) Uani 1 1 d .
H27 H 1.2182 0.2194 0.2731 0.032 Uiso 1 1 calc R
C47 C 0.4500(4) 0.0884(4) 0.0527(2) 0.0499(12) Uani 1 1 d .
H47 H 0.4019 0.0485 0.0065 0.060 Uiso 1 1 calc R
C3 C 0.8294(4) 0.2785(3) 0.02154(18) 0.0312(8) Uani 1 1 d .
H3 H 0.8158 0.2043 0.0197 0.037 Uiso 1 1 calc R
C29 C 1.3053(4) 0.3117(4) 0.14723(18) 0.0367(9) Uani 1 1 d .
H29 H 1.3400 0.2968 0.1111 0.044 Uiso 1 1 calc R
C2 C 0.8792(3) 0.3600(3) 0.08317(17) 0.0246(7) Uani 1 1 d .
C60 C 0.6100(4) 0.5421(3) 0.2927(2) 0.0358(9) Uani 1 1 d .
H60 H 0.5860 0.5812 0.2639 0.043 Uiso 1 1 calc R
C54 C 0.6236(3) 0.0408(3) 0.38093(19) 0.0290(8) Uani 1 1 d .
H54 H 0.6633 -0.0016 0.3969 0.035 Uiso 1 1 calc R
C6 C 0.8664(4) 0.4996(3) 0.02398(19) 0.0334(8) Uani 1 1 d .
C5 C 0.8173(4) 0.4137(4) -0.03819(19) 0.0404(10) Uani 1 1 d .
H5 H 0.7970 0.4299 -0.0801 0.048 Uiso 1 1 calc R
C4 C 0.7989(4) 0.3079(4) -0.03899(19) 0.0399(10) Uani 1 1 d .
H4 H 0.7644 0.2520 -0.0816 0.048 Uiso 1 1 calc R
C46 C 0.5371(4) 0.2005(4) 0.0692(2) 0.0407(10) Uani 1 1 d .
H46 H 0.5475 0.2381 0.0348 0.049 Uiso 1 1 calc R
C48 C 0.4328(4) 0.0346(4) 0.1029(2) 0.0477(11) Uani 1 1 d .
H48 H 0.3721 -0.0419 0.0912 0.057 Uiso 1 1 calc R
C62 C 0.8375(7) 0.8568(9) 0.2793(4) 0.128(4) Uani 1 1 d .
H62A H 0.7649 0.8642 0.2526 0.154 Uiso 1 1 calc R
H62B H 0.8145 0.7761 0.2687 0.154 Uiso 1 1 calc R
O8 O 0.3314(5) 0.6957(5) 0.2011(2) 0.115(2) Uani 1 1 d .
O9 O 0.5442(4) 0.7757(5) 0.2650(2) 0.1065(18) Uani 1 1 d .
O6 O 0.4894(6) 0.8280(8) 0.1696(5) 0.196(5) Uani 1 1 d .
O7 O 0.4689(12) 0.6800(11) 0.1548(6) 0.287(7) Uani 1 1 d .
H H 0.895(3) 0.220(3) 0.2979(17) 0.017(8) Uiso 1 1 d .

loop_
_atom_site_aniso_label
_atom_site_aniso_U_11
_atom_site_aniso_U_22
_atom_site_aniso_U_33
_atom_site_aniso_U_23
_atom_site_aniso_U_13
_atom_site_aniso_U_12
Ru1 0.01308(14) 0.01423(13) 0.01523(14) 0.00371(10) 0.00415(9) 0.00608(10)
P2 0.0132(4) 0.0148(4) 0.0186(4) 0.0038(3) 0.0043(3) 0.0063(3)
P1 0.0131(4) 0.0156(4) 0.0170(4) 0.0042(3) 0.0040(3) 0.0068(3)
Cl1 0.0574(7) 0.0504(7) 0.0431(6) 0.0213(5) -0.0038(5) -0.0044(6)
Cl2 0.0745(10) 0.0866(11) 0.0601(8) 0.0024(7) 0.0035(7) 0.0441(9)
Cl3 0.0988(13) 0.0938(13) 0.0937(12) 0.0202(10) 0.0302(10) 0.0524(11)
N4 0.0257(16) 0.0191(14) 0.0270(15) 0.0049(12) 0.0080(12) 0.0091(13)
O5 0.0326(15) 0.0187(12) 0.0366(14) 0.0019(11) 0.0137(12) -0.0014(11)
N1 0.0167(13) 0.0180(13) 0.0180(13) 0.0060(11) 0.0061(10) 0.0080(11)
C25 0.0134(15) 0.0195(16) 0.0251(18) 0.0055(13) 0.0046(13) 0.0057(13)
N2 0.0146(13) 0.0172(13) 0.0198(13) 0.0054(11) 0.0049(10) 0.0079(11)
O1 0.0267(13) 0.0382(15) 0.0194(13) 0.0038(11) 0.0080(10) 0.0088(11)
O4 0.0350(15) 0.0330(15) 0.0461(16) -0.0064(13) 0.0185(13) 0.0103(12)
O3 0.076(2) 0.0362(16) 0.0372(15) 0.0084(13) 0.0255(15) 0.0366(16)
C32 0.0149(15) 0.0186(15) 0.0205(15) 0.0057(13) 0.0021(12) 0.0080(13)
C22 0.0195(16) 0.0135(15) 0.0241(16) 0.0029(13) 0.0026(13) 0.0073(13)
C36 0.0255(17) 0.0227(17) 0.0196(16) 0.0051(13) 0.0030(13) 0.0133(14)
C24 0.0160(16) 0.0188(16) 0.0278(17) 0.0050(14) 0.0080(13) 0.0038(13)
C19 0.0183(15) 0.0146(15) 0.0195(15) 0.0033(12) 0.0016(12) 0.0089(13)
C17 0.0307(19) 0.0290(19) 0.0224(17) 0.0014(14) 0.0095(15) 0.0162(16)
O2 0.054(2) 0.0222(15) 0.090(3) -0.0043(16) 0.0237(19) 0.0103(15)
C37 0.0163(15) 0.0226(17) 0.0204(16) 0.0070(13) 0.0051(12) 0.0072(13)
C44 0.0162(16) 0.0263(17) 0.0222(16) 0.0006(14) 0.0019(13) 0.0123(14)
N3 0.045(2) 0.0270(17) 0.0325(17) 0.0024(14) 0.0063(15) 0.0210(16)
C56 0.0113(14) 0.0162(15) 0.0255(16) 0.0030(13) 0.0052(12) 0.0031(12)
C43 0.0189(16) 0.0226(17) 0.0269(17) 0.0084(14) 0.0070(13) 0.0108(14)
C26 0.0144(15) 0.0236(17) 0.0193(16) 0.0021(13) 0.0048(12) 0.0074(13)
C13 0.0195(16) 0.0172(15) 0.0164(15) 0.0014(12) 0.0016(12) 0.0089(13)
C18 0.0231(17) 0.0238(17) 0.0211(16) 0.0038(14) 0.0069(13) 0.0089(14)
C41 0.0324(19) 0.0230(17) 0.0246(17) 0.0069(14) 0.0045(14) 0.0172(15)
C31 0.0192(17) 0.0282(18) 0.0221(17) 0.0044(14) 0.0054(13) 0.0077(14)
C50 0.0178(16) 0.0141(15) 0.0212(16) 0.0034(12) 0.0045(13) 0.0042(12)
C51 0.0216(17) 0.0195(16) 0.0290(18) 0.0058(14) 0.0076(14) 0.0094(14)
C23 0.0216(17) 0.0219(17) 0.0270(17) 0.0029(14) 0.0098(14) 0.0099(14)
C38 0.0213(16) 0.0173(15) 0.0177(15) 0.0042(12) 0.0041(12) 0.0114(13)
C33 0.0177(16) 0.0215(16) 0.0238(16) 0.0065(13) 0.0063(13) 0.0104(13)
C34 0.0163(16) 0.0212(17) 0.0328(18) 0.0115(14) 0.0053(14) 0.0073(13)
C15 0.0255(18) 0.0194(17) 0.0324(19) 0.0075(14) 0.0067(15) 0.0092(14)
C30 0.0239(18) 0.044(2) 0.0210(17) 0.0078(16) 0.0065(14) 0.0082(17)
C53 0.0306(19) 0.0198(17) 0.0317(19) 0.0106(15) 0.0122(15) 0.0053(15)
C61 0.0236(18) 0.0234(17) 0.0335(19) 0.0052(15) 0.0035(15) 0.0115(15)
C55 0.0202(17) 0.0206(17) 0.0313(18) 0.0085(14) 0.0083(14) 0.0083(14)
C35 0.0231(17) 0.0165(16) 0.0256(17) 0.0047(13) -0.0006(14) 0.0091(14)
C39 0.0176(16) 0.0238(17) 0.0290(18) 0.0096(14) 0.0052(13) 0.0093(14)
C52 0.0211(17) 0.0228(17) 0.0351(19) 0.0082(15) 0.0136(15) 0.0055(14)
C1 0.0159(15) 0.0203(16) 0.0208(16) 0.0054(13) 0.0052(12) 0.0072(13)
C9 0.045(2) 0.0265(19) 0.0275(19) 0.0086(15) 0.0053(16) 0.0189(17)
C20 0.0205(16) 0.0198(16) 0.0200(15) 0.0077(13) 0.0062(13) 0.0099(13)
C21 0.0174(16) 0.0176(16) 0.0253(17) 0.0090(13) 0.0064(13) 0.0057(13)
C28 0.031(2) 0.045(2) 0.030(2) -0.0035(17) 0.0046(16) 0.0249(18)
C12 0.0268(18) 0.0263(18) 0.0239(17) 0.0092(14) 0.0069(14) 0.0113(15)
C40 0.0288(19) 0.0236(17) 0.0321(19) 0.0132(15) 0.0081(15) 0.0116(15)
C14 0.0234(17) 0.0219(17) 0.0267(17) 0.0061(14) 0.0096(14) 0.0128(14)
C45 0.0273(19) 0.038(2) 0.0275(18) 0.0083(16) 0.0074(15) 0.0210(17)
C11 0.0184(16) 0.0185(16) 0.0227(16) 0.0062(13) 0.0048(13) 0.0096(13)
C10 0.0271(18) 0.0252(18) 0.0238(17) 0.0098(14) 0.0047(14) 0.0120(15)
C42 0.0203(17) 0.0260(17) 0.0284(18) 0.0054(14) 0.0028(14) 0.0138(14)
C58 0.0234(18) 0.0258(18) 0.038(2) 0.0013(16) 0.0147(16) 0.0099(15)
C59 0.0238(19) 0.0251(19) 0.054(2) 0.0009(17) 0.0105(17) 0.0153(16)
C16 0.0318(19) 0.0201(17) 0.0230(17) -0.0003(14) 0.0014(14) 0.0153(15)
C57 0.0195(16) 0.0201(16) 0.0284(18) 0.0043(14) 0.0107(14) 0.0060(13)
C49 0.0256(19) 0.0282(19) 0.037(2) 0.0019(16) 0.0024(16) 0.0120(16)
C8 0.061(3) 0.030(2) 0.035(2) 0.0138(18) 0.0041(19) 0.022(2)
C7 0.053(3) 0.041(2) 0.032(2) 0.0208(18) 0.0060(18) 0.024(2)
C27 0.0251(18) 0.0285(18) 0.0248(17) 0.0029(15) 0.0060(14) 0.0125(15)
C47 0.045(3) 0.064(3) 0.029(2) -0.010(2) -0.0103(19) 0.031(2)
C3 0.040(2) 0.0266(19) 0.0221(18) 0.0067(15) 0.0055(15) 0.0123(17)
C29 0.0244(19) 0.055(3) 0.0221(18) -0.0020(17) 0.0076(15) 0.0151(18)
C2 0.0263(18) 0.0265(18) 0.0212(17) 0.0087(14) 0.0081(14) 0.0108(15)
C60 0.028(2) 0.028(2) 0.050(2) 0.0077(18) 0.0027(17) 0.0165(16)
C54 0.0285(19) 0.0221(17) 0.039(2) 0.0148(16) 0.0085(16) 0.0117(15)
C6 0.040(2) 0.036(2) 0.0261(19) 0.0150(16) 0.0071(16) 0.0172(18)
C5 0.052(3) 0.041(2) 0.0229(19) 0.0145(17) 0.0042(17) 0.016(2)
C4 0.054(3) 0.038(2) 0.0186(18) 0.0033(16) 0.0036(17) 0.017(2)
C46 0.042(2) 0.066(3) 0.0250(19) 0.0121(19) 0.0069(17) 0.035(2)
C48 0.036(2) 0.037(2) 0.047(3) -0.010(2) -0.0070(19) 0.0119(19)
C62 0.072(5) 0.176(9) 0.077(5) -0.020(5) 0.020(4) 0.023(5)
O8 0.074(3) 0.176(5) 0.063(3) 0.056(3) 0.026(2) 0.016(3)
O9 0.070(3) 0.193(6) 0.068(3) 0.052(3) 0.021(2) 0.064(3)
O6 0.112(5) 0.268(10) 0.309(10) 0.256(9) 0.101(6) 0.093(6)
O7 0.245(13) 0.274(14) 0.244(12) -0.097(11) -0.016(9) 0.131(11)

loop_
_atom_type_symbol
_atom_type_description
_atom_type_scat_dispersion_real
_atom_type_scat_dispersion_imag
_atom_type_scat_source
C C 0.0033 0.0016 'International Tables Vol C Tables 4.2.6.8 and 6.1.1.4'
H H 0.0000 0.0000 'International Tables Vol C Tables 4.2.6.8 and 6.1.1.4'
Cl Cl 0.1484 0.1585 'International Tables Vol C Tables 4.2.6.8 and 6.1.1.4'
N N 0.0061 0.0033 'International Tables Vol C Tables 4.2.6.8 and 6.1.1.4'
O O 0.0106 0.0060 'International Tables Vol C Tables 4.2.6.8 and 6.1.1.4'
P P 0.1023 0.0942 'International Tables Vol C Tables 4.2.6.8 and 6.1.1.4'
Ru Ru -1.2594 0.8363 'International Tables Vol C Tables 4.2.6.8 and 6.1.1.4'

loop_
_geom_angle_atom_site_label_1
_geom_angle_atom_site_label_2
_geom_angle_atom_site_label_3
_geom_angle
P2 Ru1 H 85.2(12)
P1 Ru1 P2 171.29(3)
P1 Ru1 H 88.4(12)
N1 Ru1 P2 92.28(7)
N1 Ru1 P1 93.50(7)
N1 Ru1 N2 75.90(10)
N1 Ru1 H 89.0(12)
C25 Ru1 P2 85.04(10)
C25 Ru1 P1 88.72(10)
C25 Ru1 N1 175.15(12)
C25 Ru1 N2 108.39(12)
C25 Ru1 H 86.8(12)
N2 Ru1 P2 96.73(7)
N2 Ru1 P1 91.00(7)
N2 Ru1 H 164.8(12)
C44 P2 Ru1 118.15(11)
C56 P2 Ru1 112.55(10)
C56 P2 C44 105.32(15)
C56 P2 C50 101.77(15)
C50 P2 Ru1 114.52(11)
C50 P2 C44 102.73(15)
C32 P1 Ru1 114.34(10)
C26 P1 Ru1 114.76(10)
C26 P1 C32 105.70(15)
C26 P1 C38 102.73(15)
C38 P1 Ru1 117.19(11)
C38 P1 C32 100.34(14)
O8 Cl1 O9 114.8(3)
O8 Cl1 O7 93.6(6)
O9 Cl1 O7 98.8(6)
O6 Cl1 O8 125.1(4)
O6 Cl1 O9 119.6(4)
O6 Cl1 O7 84.9(8)
O5 N4 C22 118.1(3)
O4 N4 O5 123.3(3)
O4 N4 C22 118.6(3)
C13 N1 Ru1 123.8(2)
C1 N1 Ru1 115.9(2)
C1 N1 C13 120.2(3)
O1 C25 Ru1 175.3(3)
C19 N2 Ru1 124.9(2)
C11 N2 Ru1 113.7(2)
C11 N2 C19 121.3(3)
C37 C32 P1 117.4(2)
C33 C32 P1 124.4(2)
C33 C32 C37 118.2(3)
C23 C22 N4 118.1(3)
C21 C22 N4 119.0(3)
C21 C22 C23 122.8(3)
C37 C36 H36 119.9
C35 C36 H36 119.9
C35 C36 C37 120.3(3)
C19 C24 H24 119.6
C23 C24 H24 119.6
C23 C24 C19 120.7(3)
C24 C19 N2 118.5(3)
C24 C19 C20 120.5(3)
C20 C19 N2 120.8(3)
C18 C17 H17 120.6
C16 C17 H17 120.6
C16 C17 C18 118.8(3)
C32 C37 H37 119.5
C36 C37 C32 121.1(3)
C36 C37 H37 119.5
C45 C44 P2 120.6(3)
C49 C44 P2 120.4(3)
C49 C44 C45 118.7(3)
O3 N3 C16 118.0(3)
O2 N3 O3 123.4(3)
O2 N3 C16 118.6(3)
C61 C56 P2 123.7(3)
C61 C56 C57 118.7(3)
C57 C56 P2 117.3(2)
C38 C43 H43 119.7
C42 C43 H43 119.7
C42 C43 C38 120.6(3)
C31 C26 P1 120.8(3)
C27 C26 P1 120.6(3)
C27 C26 C31 118.6(3)
C18 C13 N1 119.9(3)
C18 C13 C14 120.3(3)
C14 C13 N1 119.7(3)
C17 C18 H18 120.2
C13 C18 C17 119.6(3)
C13 C18 H18 120.2
C40 C41 H41 119.8
C40 C41 C42 120.3(3)
C42 C41 H41 119.8
C26 C31 H31 119.8
C30 C31 C26 120.5(3)
C30 C31 H31 119.8
C51 C50 P2 119.5(2)
C55 C50 P2 121.6(2)
C55 C50 C51 118.9(3)
C50 C51 H51 119.6
C52 C51 C50 120.7(3)
C52 C51 H51 119.6
C22 C23 C24 117.8(3)
C22 C23 H23 121.1
C24 C23 H23 121.1
C43 C38 P1 117.9(2)
C39 C38 P1 122.9(2)
C39 C38 C43 119.2(3)
C32 C33 H33 119.8
C34 C33 C32 120.4(3)
C34 C33 H33 119.8
C33 C34 H34 119.8
C35 C34 C33 120.5(3)
C35 C34 H34 119.8
C14 C15 H15 120.9
C14 C15 C16 118.2(3)
C16 C15 H15 120.9
C31 C30 H30 119.8
C31 C30 C29 120.4(4)
C29 C30 H30 119.8
C52 C53 H53 120.0
C54 C53 H53 120.0
C54 C53 C52 120.0(3)
C56 C61 H61 119.7
C60 C61 C56 120.6(3)
C60 C61 H61 119.7
C50 C55 H55 119.7
C50 C55 C54 120.5(3)
C54 C55 H55 119.7
C36 C35 C34 119.6(3)
C36 C35 H35 120.2
C34 C35 H35 120.2
C38 C39 H39 119.9
C38 C39 C40 120.1(3)
C40 C39 H39 119.9
C51 C52 C53 119.7(3)
C51 C52 H52 120.1
C53 C52 H52 120.1
N1 C1 C11 116.5(3)
N1 C1 C2 135.6(3)
C2 C1 C11 107.7(3)
C10 C9 H9 120.8
C10 C9 C8 118.5(4)
C8 C9 H9 120.8
C19 C20 H20 120.5
C21 C20 C19 119.0(3)
C21 C20 H20 120.5
C22 C21 C20 119.2(3)
C22 C21 H21 120.4
C20 C21 H21 120.4
C27 C28 H28 119.7
C29 C28 H28 119.7
C29 C28 C27 120.7(4)
C10 C12 C6 122.4(3)
C2 C12 C10 113.9(3)
C2 C12 C6 123.6(3)
C41 C40 C39 120.2(3)
C41 C40 H40 119.9
C39 C40 H40 119.9
C13 C14 H14 119.8
C15 C14 C13 120.3(3)
C15 C14 H14 119.8
C44 C45 H45 119.5
C46 C45 C44 121.1(4)
C46 C45 H45 119.5
N2 C11 C1 117.5(3)
N2 C11 C10 134.9(3)
C10 C11 C1 107.3(3)
C9 C10 C12 119.1(3)
C9 C10 C11 135.3(3)
C12 C10 C11 105.4(3)
C43 C42 H42 120.2
C41 C42 C43 119.6(3)
C41 C42 H42 120.2
C59 C58 H58 119.9
C59 C58 C57 120.2(4)
C57 C58 H58 119.9
C58 C59 H59 120.0
C58 C59 C60 120.0(3)
C60 C59 H59 120.0
C17 C16 N3 118.8(3)
C17 C16 C15 122.5(3)
C15 C16 N3 118.7(3)
C56 C57 H57 119.9
C58 C57 C56 120.2(3)
C58 C57 H57 119.9
C44 C49 H49 119.9
C48 C49 C44 120.2(4)
C48 C49 H49 119.9
C9 C8 H8 118.8
C7 C8 C9 122.5(4)
C7 C8 H8 118.8
C8 C7 H7 119.7
C8 C7 C6 120.7(4)
C6 C7 H7 119.7
C26 C27 C28 120.2(3)
C26 C27 H27 119.9
C28 C27 H27 119.9
C46 C47 H47 119.8
C48 C47 H47 119.8
C48 C47 C46 120.3(4)
C2 C3 H3 120.7
C2 C3 C4 118.6(4)
C4 C3 H3 120.7
C30 C29 H29 120.2
C28 C29 C30 119.6(3)
C28 C29 H29 120.2
C12 C2 C1 105.6(3)
C3 C2 C1 135.4(3)
C3 C2 C12 118.6(3)
C61 C60 C59 120.2(4)
C61 C60 H60 119.9
C59 C60 H60 119.9
C53 C54 C55 120.1(3)
C53 C54 H54 119.9
C55 C54 H54 119.9
C7 C6 C12 116.8(3)
C5 C6 C12 115.8(3)
C5 C6 C7 127.5(3)
C6 C5 H5 119.4
C4 C5 C6 121.2(3)
C4 C5 H5 119.4
C3 C4 H4 118.9
C5 C4 C3 122.3(4)
C5 C4 H4 118.9
C45 C46 H46 120.4
C47 C46 C45 119.2(4)
C47 C46 H46 120.4
C49 C48 H48 119.8
C47 C48 C49 120.4(4)
C47 C48 H48 119.8
Cl2 C62 Cl3 114.5(4)
Cl2 C62 H62A 108.6
Cl2 C62 H62B 108.6
Cl3 C62 H62A 108.6
Cl3 C62 H62B 108.6
H62A C62 H62B 107.6

loop_
_geom_bond_atom_site_label_1
_geom_bond_atom_site_label_2
_geom_bond_distance
Ru1 P2 2.4022(9)
Ru1 P1 2.3643(9)
Ru1 N1 2.139(3)
Ru1 C25 1.846(3)
Ru1 N2 2.201(3)
Ru1 H 1.55(3)
P2 C44 1.835(3)
P2 C56 1.833(3)
P2 C50 1.824(3)
P1 C32 1.839(3)
P1 C26 1.827(3)
P1 C38 1.831(3)
Cl1 O8 1.348(5)
Cl1 O9 1.404(4)
Cl1 O6 1.255(5)
Cl1 O7 1.531(10)
Cl2 C62 1.730(7)
Cl3 C62 1.728(8)
N4 O5 1.221(4)
N4 O4 1.222(4)
N4 C22 1.469(4)
N1 C13 1.438(4)
N1 C1 1.302(4)
C25 O1 1.157(4)
N2 C19 1.430(4)
N2 C11 1.294(4)
O3 N3 1.226(4)
C32 C37 1.402(4)
C32 C33 1.397(4)
C22 C23 1.383(5)
C22 C21 1.375(5)
C36 H36 0.9500
C36 C37 1.378(5)
C36 C35 1.387(5)
C24 H24 0.9500
C24 C19 1.390(5)
C24 C23 1.380(5)
C19 C20 1.395(4)
C17 H17 0.9500
C17 C18 1.388(5)
C17 C16 1.379(5)
O2 N3 1.213(5)
C37 H37 0.9500
C44 C45 1.393(5)
C44 C49 1.395(5)
N3 C16 1.468(4)
C56 C61 1.390(5)
C56 C57 1.409(5)
C43 H43 0.9500
C43 C38 1.399(5)
C43 C42 1.384(5)
C26 C31 1.401(5)
C26 C27 1.393(5)
C13 C18 1.389(5)
C13 C14 1.392(5)
C18 H18 0.9500
C41 H41 0.9500
C41 C40 1.377(5)
C41 C42 1.390(5)
C31 H31 0.9500
C31 C30 1.384(5)
C50 C51 1.395(5)
C50 C55 1.389(5)
C51 H51 0.9500
C51 C52 1.376(5)
C23 H23 0.9500
C38 C39 1.389(5)
C33 H33 0.9500
C33 C34 1.394(5)
C34 H34 0.9500
C34 C35 1.380(5)
C15 H15 0.9500
C15 C14 1.381(5)
C15 C16 1.385(5)
C30 H30 0.9500
C30 C29 1.385(6)
C53 H53 0.9500
C53 C52 1.396(5)
C53 C54 1.374(5)
C61 H61 0.9500
C61 C60 1.389(5)
C55 H55 0.9500
C55 C54 1.387(5)
C35 H35 0.9500
C39 H39 0.9500
C39 C40 1.393(5)
C52 H52 0.9500
C1 C11 1.492(4)
C1 C2 1.464(4)
C9 H9 0.9500
C9 C10 1.379(5)
C9 C8 1.410(5)
C20 H20 0.9500
C20 C21 1.389(5)
C21 H21 0.9500
C28 H28 0.9500
C28 C27 1.397(5)
C28 C29 1.373(6)
C12 C10 1.420(5)
C12 C2 1.415(5)
C12 C6 1.406(5)
C40 H40 0.9500
C14 H14 0.9500
C45 H45 0.9500
C45 C46 1.389(5)
C11 C10 1.470(5)
C42 H42 0.9500
C58 H58 0.9500
C58 C59 1.381(6)
C58 C57 1.389(5)
C59 H59 0.9500
C59 C60 1.384(6)
C57 H57 0.9500
C49 H49 0.9500
C49 C48 1.387(6)
C8 H8 0.9500
C8 C7 1.370(6)
C7 H7 0.9500
C7 C6 1.410(6)
C27 H27 0.9500
C47 H47 0.9500
C47 C46 1.388(7)
C47 C48 1.379(7)
C3 H3 0.9500
C3 C2 1.379(5)
C3 C4 1.418(5)
C29 H29 0.9500
C60 H60 0.9500
C54 H54 0.9500
C6 C5 1.417(6)
C5 H5 0.9500
C5 C4 1.365(6)
C4 H4 0.9500
C46 H46 0.9500
C48 H48 0.9500
C62 H62A 0.9900
C62 H62B 0.9900

loop_
_geom_torsion_atom_site_label_1
_geom_torsion_atom_site_label_2
_geom_torsion_atom_site_label_3
_geom_torsion_atom_site_label_4
_geom_torsion
Ru1 P2 C44 C45 -59.3(3)
Ru1 P2 C44 C49 114.6(3)
Ru1 P2 C56 C61 95.9(3)
Ru1 P2 C56 C57 -77.2(2)
Ru1 P2 C50 C51 159.9(2)
Ru1 P2 C50 C55 -22.1(3)
Ru1 P1 C32 C37 55.4(3)
Ru1 P1 C32 C33 -125.7(3)
Ru1 P1 C26 C31 74.1(3)
Ru1 P1 C26 C27 -104.1(3)
Ru1 P1 C38 C43 -172.4(2)
Ru1 P1 C38 C39 9.0(3)
Ru1 N1 C13 C18 -128.9(3)
Ru1 N1 C13 C14 48.2(4)
Ru1 N1 C1 C11 7.0(4)
Ru1 N1 C1 C2 -167.1(3)
Ru1 N2 C19 C24 -49.5(4)
Ru1 N2 C19 C20 124.7(3)
Ru1 N2 C11 C1 -3.4(3)
Ru1 N2 C11 C10 169.7(3)
P2 C44 C45 C46 174.9(3)
P2 C44 C49 C48 -174.4(3)
P2 C56 C61 C60 -170.8(3)
P2 C56 C57 C58 171.0(3)
P2 C50 C51 C52 179.3(3)
P2 C50 C55 C54 -178.9(3)
P1 C32 C37 C36 178.7(2)
P1 C32 C33 C34 -179.2(2)
P1 C26 C31 C30 178.3(3)
P1 C26 C27 C28 -180.0(3)
P1 C38 C39 C40 178.8(3)
N4 C22 C23 C24 -175.0(3)
N4 C22 C21 C20 176.1(3)
O5 N4 C22 C23 166.2(3)
O5 N4 C22 C21 -10.4(5)
N1 C13 C18 C17 -179.7(3)
N1 C13 C14 C15 177.7(3)
N1 C1 C11 N2 -2.3(4)
N1 C1 C11 C10 -177.2(3)
N1 C1 C2 C12 174.1(4)
N1 C1 C2 C3 2.1(7)
N2 C19 C20 C21 -174.4(3)
N2 C11 C10 C9 3.6(7)
N2 C11 C10 C12 -170.8(4)
O4 N4 C22 C23 -12.6(5)
O4 N4 C22 C21 170.8(3)
O3 N3 C16 C17 6.2(5)
O3 N3 C16 C15 -174.0(3)
C32 P1 C26 C31 -52.8(3)
C32 P1 C26 C27 129.0(3)
C32 P1 C38 C43 -48.1(3)
C32 P1 C38 C39 133.4(3)
C32 C33 C34 C35 0.6(5)
C24 C19 C20 C21 -0.3(5)
C19 N2 C11 C1 172.5(3)
C19 N2 C11 C10 -14.4(5)
C19 C24 C23 C22 -1.9(5)
C19 C20 C21 C22 -0.2(5)
O2 N3 C16 C17 -173.2(4)
O2 N3 C16 C15 6.6(5)
C37 C32 C33 C34 -0.3(5)
C37 C36 C35 C34 -0.3(5)
C44 P2 C56 C61 -34.1(3)
C44 P2 C56 C57 152.8(2)
C44 P2 C50 C51 -70.7(3)
C44 P2 C50 C55 107.3(3)
C44 C45 C46 C47 -1.4(6)
C44 C49 C48 C47 0.4(6)
C56 P2 C44 C45 67.4(3)
C56 P2 C44 C49 -118.7(3)
C56 P2 C50 C51 38.2(3)
C56 P2 C50 C55 -143.8(3)
C56 C61 C60 C59 -0.3(6)
C43 C38 C39 C40 0.3(5)
C26 P1 C32 C37 -177.4(2)
C26 P1 C32 C33 1.5(3)
C26 P1 C38 C43 60.8(3)
C26 P1 C38 C39 -117.7(3)
C26 C31 C30 C29 2.7(5)
C13 N1 C1 C11 -175.0(3)
C13 N1 C1 C2 10.9(5)
C18 C17 C16 N3 176.7(3)
C18 C17 C16 C15 -3.0(5)
C18 C13 C14 C15 -5.2(5)
C31 C26 C27 C28 1.8(5)
C31 C30 C29 C28 -0.1(5)
C50 P2 C44 C45 173.6(3)
C50 P2 C44 C49 -12.5(3)
C50 P2 C56 C61 -141.0(3)
C50 P2 C56 C57 45.9(3)
C50 C51 C52 C53 -0.6(5)
C50 C55 C54 C53 -0.2(5)
C51 C50 C55 C54 -0.9(5)
C23 C22 C21 C20 -0.4(5)
C23 C24 C19 N2 175.6(3)
C23 C24 C19 C20 1.4(5)
C38 P1 C32 C37 -70.9(3)
C38 P1 C32 C33 108.0(3)
C38 P1 C26 C31 -157.6(3)
C38 P1 C26 C27 24.2(3)
C38 C43 C42 C41 -0.3(5)
C38 C39 C40 C41 -0.8(5)
C33 C32 C37 C36 -0.3(5)
C33 C34 C35 C36 -0.3(5)
C61 C56 C57 C58 -2.5(5)
C55 C50 C51 C52 1.3(5)
C35 C36 C37 C32 0.5(5)
C52 C53 C54 C55 0.9(5)
C1 N1 C13 C18 53.3(4)
C1 N1 C13 C14 -129.6(3)
C1 C11 C10 C9 177.2(4)
C1 C11 C10 C12 2.7(4)
C9 C8 C7 C6 -0.3(7)
C21 C22 C23 C24 1.4(5)
C12 C6 C5 C4 1.2(6)
C40 C41 C42 C43 -0.3(5)
C14 C13 C18 C17 3.2(5)
C14 C15 C16 C17 1.1(5)
C14 C15 C16 N3 -178.6(3)
C45 C44 C49 C48 -0.4(5)
C11 N2 C19 C24 135.1(3)
C11 N2 C19 C20 -50.7(4)
C11 C1 C2 C12 -0.3(4)
C11 C1 C2 C3 -172.3(4)
C10 C9 C8 C7 0.7(7)
C10 C12 C2 C1 2.2(4)
C10 C12 C2 C3 175.8(3)
C10 C12 C6 C7 2.4(6)
C10 C12 C6 C5 -176.5(4)
C42 C43 C38 P1 -178.3(3)
C42 C43 C38 C39 0.3(5)
C42 C41 C40 C39 0.9(5)
C58 C59 C60 C61 -1.3(6)
C59 C58 C57 C56 0.9(5)
C16 C17 C18 C13 0.8(5)
C16 C15 C14 C13 3.0(5)
C57 C56 C61 C60 2.2(5)
C57 C58 C59 C60 1.0(5)
C49 C44 C45 C46 0.9(5)
C8 C9 C10 C12 0.5(6)
C8 C9 C10 C11 -173.4(4)
C8 C7 C6 C12 -1.2(6)
C8 C7 C6 C5 177.6(4)
C7 C6 C5 C4 -177.6(4)
C27 C26 C31 C30 -3.5(5)
C27 C28 C29 C30 -1.6(6)
C29 C28 C27 C26 0.7(5)
C2 C1 C11 N2 173.3(3)
C2 C1 C11 C10 -1.5(4)
C2 C12 C10 C9 -178.7(3)
C2 C12 C10 C11 -3.1(4)
C2 C12 C6 C7 178.7(4)
C2 C12 C6 C5 -0.3(6)
C2 C3 C4 C5 0.1(7)
C54 C53 C52 C51 -0.5(5)
C6 C12 C10 C9 -2.1(6)
C6 C12 C10 C11 173.4(3)
C6 C12 C2 C1 -174.3(3)
C6 C12 C2 C3 -0.7(6)
C6 C5 C4 C3 -1.1(7)
C4 C3 C2 C1 172.0(4)
C4 C3 C2 C12 0.8(6)
C46 C47 C48 C49 -0.9(7)
C48 C47 C46 C45 1.4(6)
